data_7025251
loop_
_publ_author_name
'Zhou, Wanli'
'Xu, Yan'
'Han, Lijie'
'Zhu, Dunru'

_publ_section_title
;
 Solvothermal syntheses, crystal structures and luminescence properties of
 three new lanthanide sulfate fluorides.
;
_journal_issue 15
_journal_name_full 'Dalton transactions (Cambridge, England : 2003)'
_journal_page_first 3681
_journal_page_last 3686
_journal_paper_doi 10.1039/b926131a
_journal_volume 39
_journal_year 2010
_chemical_formula_sum 'C24 H96 F2 N18 O56 S14 Sm4'
_chemical_formula_weight 2621.43
_chemical_name_systematic
;
?
;
_space_group_IT_number 2
_symmetry_cell_setting triclinic
_symmetry_space_group_name_Hall '-P 1'
_symmetry_space_group_name_H-M 'P -1'
_atom_sites_solution_hydrogens geom
_atom_sites_solution_primary direct
_atom_sites_solution_secondary difmap
_audit_creation_method SHELXL-97
_cell_angle_alpha 89.9010(10)
_cell_angle_beta 82.4060(10)
_cell_angle_gamma 67.7570(10)
_cell_formula_units_Z 1
_cell_length_a 11.1988(9)
_cell_length_b 11.4073(9)
_cell_length_c 16.2666(13)
_cell_measurement_reflns_used 5727
_cell_measurement_temperature 293(2)
_cell_measurement_theta_max 28.88
_cell_measurement_theta_min 2.13
_cell_volume 1903.9(3)
_computing_cell_refinement 'SAINT (Bruker, 2005)'
_computing_data_collection 'APEX2 (Bruker, 2005)'
_computing_data_reduction SAINT
_computing_molecular_graphics SHELXTL
_computing_publication_material SHELXTL
_computing_structure_refinement 'SHELXL-97 (Sheldrick, 1997)'
_computing_structure_solution 'SHELXS-97 (Sheldrick, 1990)'
_diffrn_ambient_temperature 293(2)
_diffrn_measured_fraction_theta_full 0.960
_diffrn_measured_fraction_theta_max 0.960
_diffrn_measurement_device_type 'Bruker Apex2 CCD'
_diffrn_measurement_method '\w scans'
_diffrn_radiation_monochromator graphite
_diffrn_radiation_source 'fine-focus sealed tube'
_diffrn_radiation_type MoK\a
_diffrn_radiation_wavelength 0.71073
_diffrn_reflns_av_R_equivalents 0.0257
_diffrn_reflns_av_sigmaI/netI 0.0514
_diffrn_reflns_limit_h_max 13
_diffrn_reflns_limit_h_min -11
_diffrn_reflns_limit_k_max 14
_diffrn_reflns_limit_k_min -9
_diffrn_reflns_limit_l_max 16
_diffrn_reflns_limit_l_min -20
_diffrn_reflns_number 9856
_diffrn_reflns_theta_full 26.00
_diffrn_reflns_theta_max 26.00
_diffrn_reflns_theta_min 1.93
_exptl_absorpt_coefficient_mu 3.554
_exptl_absorpt_correction_T_max 0.6751
_exptl_absorpt_correction_T_min 0.6360
_exptl_absorpt_correction_type multi-scan
_exptl_absorpt_process_details '(SADABS; Sheldrick, 2003)'
_exptl_crystal_colour Colorless
_exptl_crystal_density_diffrn 2.286
_exptl_crystal_density_method 'not measured'
_exptl_crystal_description Prism
_exptl_crystal_F_000 1304
_exptl_crystal_size_max 0.14
_exptl_crystal_size_mid 0.13
_exptl_crystal_size_min 0.12
_refine_diff_density_max 1.870
_refine_diff_density_min -1.696
_refine_diff_density_rms 0.234
_refine_ls_extinction_method none
_refine_ls_goodness_of_fit_ref 1.053
_refine_ls_hydrogen_treatment 'riding model'
_refine_ls_matrix_type full
_refine_ls_number_parameters 532
_refine_ls_number_reflns 7184
_refine_ls_number_restraints 0
_refine_ls_restrained_S_all 1.053
_refine_ls_R_factor_all 0.0472
_refine_ls_R_factor_gt 0.0406
_refine_ls_shift/su_max 0.006
_refine_ls_shift/su_mean 0.001
_refine_ls_structure_factor_coef Fsqd
_refine_ls_weighting_details 'calc w=1/[\s^2^(Fo^2^)+(0.1027P)^2^+0.0000P] where P=(Fo^2^+2Fc^2^)/3'
_refine_ls_weighting_scheme calc
_refine_ls_wR_factor_gt 0.1331
_refine_ls_wR_factor_ref 0.1456
_reflns_number_gt 6130
_reflns_number_total 7184
_reflns_threshold_expression >2sigma(I)
_cod_data_source_file b926131a.txt
_cod_data_source_block 1
_cod_depositor_comments
;
The following automatic conversions were performed:

'_symmetry_cell_setting' value 'Triclinic' changed to 'triclinic'
according to /home/saulius/struct/CIF-dictionaries/cif_core.dic
dictionary named 'cif_core.dic' version 2.4.2 from 2011-04-26.

Automatic conversion script
Id: cif_fix_values 1891 2012-01-12 08:04:46Z andrius 

The following automatic conversions were performed:

'_exptl_absorpt_correction_type' value 'Multi-scans' was replaced
with the value 'multi-scan' as specified in the replacement file
'src/cod-tools/trunk/data/replacement-values/replacement_values.lst'.

Automatic conversion script
Id: cif_fix_values 5376 2017-05-30 11:51:03Z andrius 
;
_cod_original_sg_symbol_H-M P-1
_cod_database_code 7025251

loop_
_symmetry_equiv_pos_as_xyz
'x, y, z'
'-x, -y, -z'

loop_
_atom_site_label
_atom_site_type_symbol
_atom_site_fract_x
_atom_site_fract_y
_atom_site_fract_z
_atom_site_U_iso_or_equiv
_atom_site_adp_type
_atom_site_occupancy
_atom_site_symmetry_multiplicity
_atom_site_calc_flag
_atom_site_refinement_flags
Sm1 Sm 0.19650(3) 0.78146(3) 0.241124(19) 0.01330(12) Uani 1 1 d .
Sm2 Sm 0.42036(3) 0.47303(3) 0.353013(18) 0.01317(12) Uani 1 1 d .
S1 S 0.33603(14) 0.46482(14) 0.54395(9) 0.0135(3) Uani 1 1 d .
S2 S 0.13252(15) 0.54233(14) 0.30059(10) 0.0151(3) Uani 1 1 d .
S3 S -0.01890(15) 0.98214(14) 0.37107(10) 0.0162(3) Uani 1 1 d .
S4 S 0.30446(18) 0.99094(16) 0.18804(10) 0.0244(4) Uani 1 1 d .
S5 S -0.01050(16) 0.77704(15) 0.06840(10) 0.0184(3) Uani 1 1 d .
S6 S 0.59241(16) 0.19377(15) 0.30326(10) 0.0197(3) Uani 1 1 d .
S7 S 0.50426(14) 0.54633(15) 0.14129(9) 0.0154(3) Uani 1 1 d .
F1 F 0.3195(3) 0.6836(3) 0.3396(2) 0.0182(8) Uani 1 1 d .
O1 O 0.0235(5) 0.8276(5) -0.0113(3) 0.0315(12) Uani 1 1 d .
O2 O 0.1130(5) 0.8973(5) 0.3858(3) 0.0270(11) Uani 1 1 d .
O3 O 0.4191(5) 0.4460(5) 0.6090(3) 0.0224(10) Uani 1 1 d .
O4 O 0.0866(5) 0.7701(5) 0.1242(3) 0.0312(12) Uani 1 1 d .
O5 O 0.3845(4) 0.6641(4) 0.1464(3) 0.0213(10) Uani 1 1 d .
O6 O 0.2464(4) 0.5354(4) 0.2391(3) 0.0219(10) Uani 1 1 d .
O7 O 0.4811(5) 0.4438(5) 0.1011(3) 0.0299(12) Uani 1 1 d .
O8 O 0.3884(5) 0.3547(4) 0.4834(3) 0.0225(10) Uani 1 1 d .
O9 O 0.5333(5) 0.5111(5) 0.2272(3) 0.0249(11) Uani 1 1 d .
O10 O -0.0224(5) 0.9535(4) 0.2826(3) 0.0262(11) Uani 1 1 d .
O11 O 0.3363(6) 0.9074(6) 0.2577(3) 0.0397(14) Uani 1 1 d .
O12 O -0.0361(5) 1.1148(5) 0.3838(3) 0.0323(12) Uani 1 1 d .
O13 O 0.6144(5) 0.5690(5) 0.0971(3) 0.0297(12) Uani 1 1 d .
O14 O 0.6834(5) 0.1483(5) 0.2265(3) 0.0324(12) Uani 1 1 d .
O15 O -0.0072(5) 0.6500(5) 0.0544(4) 0.0324(12) Uani 1 1 d .
O16 O 0.2042(4) 0.4855(5) 0.5839(3) 0.0240(10) Uani 1 1 d .
O17 O 0.4558(4) 0.2664(5) 0.2857(3) 0.0250(11) Uani 1 1 d .
O18 O 0.3324(5) 0.5753(4) 0.4954(3) 0.0231(10) Uani 1 1 d .
O19 O 0.1856(4) 0.4978(4) 0.3787(3) 0.0204(10) Uani 1 1 d .
O20 O 0.0650(5) 0.4684(5) 0.2734(3) 0.0290(11) Uani 1 1 d .
O21 O 0.0494(5) 0.6803(4) 0.3116(3) 0.0222(10) Uani 1 1 d .
O22 O 0.5973(5) 0.0857(4) 0.3537(3) 0.0302(12) Uani 1 1 d .
O23 O 0.6247(5) 0.2867(4) 0.3512(3) 0.0219(10) Uani 1 1 d .
O24 O -0.1164(5) 0.9513(5) 0.4256(3) 0.0294(11) Uani 1 1 d .
O25 O -0.1414(5) 0.8634(5) 0.1060(3) 0.0322(12) Uani 1 1 d .
O26 O 0.1970(5) 0.9636(5) 0.1586(3) 0.0298(12) Uani 1 1 d .
O27 O 0.4143(6) 0.9623(6) 0.1221(4) 0.0421(14) Uani 1 1 d .
O28 O 0.2568(8) 1.1237(5) 0.2176(4) 0.057(2) Uani 1 1 d .
N2 N 0.2384(5) 1.0864(5) 0.4055(4) 0.0216(12) Uani 1 1 d .
H2C H 0.1739 1.0629 0.4288 0.026 Uiso 1 1 calc R
H2D H 0.2607 1.0555 0.3524 0.026 Uiso 1 1 calc R
N9 N 0.5636(5) 0.7846(5) -0.1077(3) 0.0212(12) Uani 1 1 d .
H9C H 0.5993 0.8114 -0.1529 0.025 Uiso 1 1 calc R
H9D H 0.5539 0.7132 -0.1228 0.025 Uiso 1 1 calc R
N8 N 0.7620(6) 0.5213(6) -0.0598(4) 0.0284(14) Uani 1 1 d .
H8C H 0.8378 0.4579 -0.0763 0.043 Uiso 1 1 calc R
H8D H 0.7030 0.5182 -0.0905 0.043 Uiso 1 1 calc R
H8E H 0.7355 0.5144 -0.0067 0.043 Uiso 1 1 calc R
N3 N 0.3215(6) 0.8277(5) 0.4896(4) 0.0239(13) Uani 1 1 d .
H3C H 0.3576 0.7436 0.4825 0.036 Uiso 1 1 calc R
H3D H 0.2447 0.8560 0.4711 0.036 Uiso 1 1 calc R
H3E H 0.3101 0.8501 0.5433 0.036 Uiso 1 1 calc R
N5 N 0.2191(6) 0.4692(5) 0.7564(4) 0.0249(13) Uani 1 1 d .
H5C H 0.1912 0.4815 0.7065 0.030 Uiso 1 1 calc R
H5D H 0.3031 0.4607 0.7490 0.030 Uiso 1 1 calc R
N6 N 0.2257(6) 0.1474(6) 0.7279(4) 0.0270(13) Uani 1 1 d .
H6C H 0.2719 0.0823 0.6920 0.041 Uiso 1 1 calc R
H6D H 0.1458 0.1849 0.7145 0.041 Uiso 1 1 calc R
H6E H 0.2206 0.1195 0.7789 0.041 Uiso 1 1 calc R
N1 N -0.0311(6) 1.2947(6) 0.4967(4) 0.0303(14) Uani 1 1 d .
H1C H -0.0747 1.3348 0.5448 0.045 Uiso 1 1 calc R
H1D H -0.0264 1.2150 0.4963 0.045 Uiso 1 1 calc R
H1E H -0.0723 1.3341 0.4553 0.045 Uiso 1 1 calc R
N7 N 0.2130(6) 0.9230(5) -0.0097(4) 0.0256(13) Uani 1 1 d .
H7C H 0.1577 0.8886 0.0124 0.038 Uiso 1 1 calc R
H7D H 0.1816 0.9687 -0.0520 0.038 Uiso 1 1 calc R
H7E H 0.2229 0.9729 0.0286 0.038 Uiso 1 1 calc R
N4 N 0.0673(8) 0.8176(6) 0.8096(4) 0.0409(17) Uani 1 1 d .
H4C H 0.0495 0.8808 0.7751 0.061 Uiso 1 1 calc R
H4D H 0.1313 0.8171 0.8369 0.061 Uiso 1 1 calc R
H4E H -0.0035 0.8283 0.8457 0.061 Uiso 1 1 calc R
C2 C 0.1050(7) 1.2951(6) 0.4858(5) 0.0279(16) Uani 1 1 d .
H2A H 0.0987 1.3822 0.4873 0.033 Uiso 1 1 calc R
H2B H 0.1479 1.2546 0.5322 0.033 Uiso 1 1 calc R
C6 C 0.1421(7) 0.5840(6) 0.8116(4) 0.0254(15) Uani 1 1 d .
H6A H 0.0633 0.5762 0.8390 0.031 Uiso 1 1 calc R
H6B H 0.1926 0.5911 0.8540 0.031 Uiso 1 1 calc R
C12 C 0.6534(7) 0.7555(7) -0.0435(4) 0.0258(15) Uani 1 1 d .
H12A H 0.6095 0.7389 0.0080 0.031 Uiso 1 1 calc R
H12B H 0.6742 0.8288 -0.0333 0.031 Uiso 1 1 calc R
C11 C 0.7781(7) 0.6425(7) -0.0698(5) 0.0275(16) Uani 1 1 d .
H11A H 0.8093 0.6483 -0.1276 0.033 Uiso 1 1 calc R
H11B H 0.8436 0.6446 -0.0370 0.033 Uiso 1 1 calc R
C10 C 0.3402(7) 0.8217(6) -0.0398(5) 0.0258(15) Uani 1 1 d .
H10A H 0.3301 0.7669 -0.0816 0.031 Uiso 1 1 calc R
H10B H 0.3745 0.7707 0.0058 0.031 Uiso 1 1 calc R
C3 C 0.3532(6) 1.0286(6) 0.4503(4) 0.0220(14) Uani 1 1 d .
H3A H 0.3273 1.0553 0.5087 0.026 Uiso 1 1 calc R
H3B H 0.4202 1.0594 0.4287 0.026 Uiso 1 1 calc R
C4 C 0.4095(7) 0.8844(7) 0.4418(4) 0.0250(15) Uani 1 1 d .
H4A H 0.4236 0.8577 0.3836 0.030 Uiso 1 1 calc R
H4B H 0.4933 0.8525 0.4617 0.030 Uiso 1 1 calc R
C9 C 0.4341(6) 0.8827(6) -0.0770(4) 0.0223(14) Uani 1 1 d .
H9A H 0.3991 0.9336 -0.1224 0.027 Uiso 1 1 calc R
H9B H 0.4428 0.9382 -0.0350 0.027 Uiso 1 1 calc R
C7 C 0.2125(8) 0.3527(7) 0.7859(5) 0.0298(16) Uani 1 1 d .
H7A H 0.1220 0.3617 0.7954 0.036 Uiso 1 1 calc R
H7B H 0.2459 0.3368 0.8386 0.036 Uiso 1 1 calc R
C1 C 0.1879(7) 1.2286(7) 0.4064(5) 0.0268(15) Uani 1 1 d .
H1A H 0.1372 1.2566 0.3611 0.032 Uiso 1 1 calc R
H1B H 0.2616 1.2543 0.3962 0.032 Uiso 1 1 calc R
C8 C 0.2896(7) 0.2390(7) 0.7254(5) 0.0315(17) Uani 1 1 d .
H8A H 0.2969 0.2679 0.6695 0.038 Uiso 1 1 calc R
H8B H 0.3769 0.1979 0.7396 0.038 Uiso 1 1 calc R
C5 C 0.1068(12) 0.7001(8) 0.7632(6) 0.056(3) Uani 1 1 d .
H5A H 0.1813 0.6921 0.7225 0.068 Uiso 1 1 calc R
H5B H 0.0366 0.7031 0.7330 0.068 Uiso 1 1 calc R

loop_
_atom_site_aniso_label
_atom_site_aniso_U_11
_atom_site_aniso_U_22
_atom_site_aniso_U_33
_atom_site_aniso_U_23
_atom_site_aniso_U_13
_atom_site_aniso_U_12
Sm1 0.01601(19) 0.01240(19) 0.00997(19) 0.00245(13) -0.00286(13) -0.00341(14)
Sm2 0.01515(19) 0.01287(19) 0.00959(19) 0.00216(13) -0.00195(13) -0.00316(14)
S1 0.0148(7) 0.0169(7) 0.0095(7) 0.0019(6) -0.0026(6) -0.0065(6)
S2 0.0162(7) 0.0154(7) 0.0143(8) 0.0028(6) -0.0038(6) -0.0061(6)
S3 0.0165(7) 0.0151(7) 0.0147(8) -0.0006(6) -0.0009(6) -0.0040(6)
S4 0.0391(10) 0.0240(9) 0.0148(8) 0.0011(7) 0.0000(7) -0.0186(8)
S5 0.0184(8) 0.0201(8) 0.0140(8) 0.0020(6) -0.0034(6) -0.0039(6)
S6 0.0224(8) 0.0171(8) 0.0149(8) -0.0015(6) -0.0028(6) -0.0023(6)
S7 0.0128(7) 0.0185(7) 0.0124(7) 0.0027(6) -0.0005(6) -0.0037(6)
F1 0.0205(19) 0.0146(17) 0.0180(19) 0.0057(15) -0.0110(15) -0.0025(15)
O1 0.034(3) 0.044(3) 0.014(3) 0.005(2) 0.002(2) -0.013(2)
O2 0.028(3) 0.024(3) 0.019(3) -0.004(2) -0.004(2) 0.002(2)
O3 0.026(3) 0.030(3) 0.014(2) 0.004(2) -0.0111(19) -0.012(2)
O4 0.045(3) 0.032(3) 0.020(3) 0.002(2) -0.016(2) -0.015(3)
O5 0.011(2) 0.023(2) 0.020(2) 0.0066(19) 0.0037(18) 0.0023(18)
O6 0.020(2) 0.032(3) 0.014(2) -0.002(2) 0.0059(19) -0.013(2)
O7 0.035(3) 0.026(3) 0.028(3) -0.003(2) -0.008(2) -0.010(2)
O8 0.032(3) 0.015(2) 0.016(2) -0.0018(19) -0.003(2) -0.005(2)
O9 0.030(3) 0.030(3) 0.010(2) 0.010(2) -0.0027(19) -0.007(2)
O10 0.039(3) 0.020(2) 0.014(2) 0.0006(19) -0.008(2) -0.004(2)
O11 0.061(4) 0.052(4) 0.025(3) 0.020(3) -0.019(3) -0.038(3)
O12 0.042(3) 0.018(2) 0.033(3) -0.002(2) -0.004(2) -0.009(2)
O13 0.020(3) 0.046(3) 0.023(3) 0.015(2) -0.006(2) -0.012(2)
O14 0.032(3) 0.037(3) 0.020(3) -0.008(2) 0.004(2) -0.007(2)
O15 0.020(3) 0.029(3) 0.052(4) 0.001(2) -0.011(2) -0.012(2)
O16 0.019(2) 0.031(3) 0.017(2) 0.004(2) 0.0019(19) -0.005(2)
O17 0.016(2) 0.029(3) 0.029(3) -0.003(2) -0.009(2) -0.006(2)
O18 0.035(3) 0.017(2) 0.014(2) 0.0012(19) -0.001(2) -0.007(2)
O19 0.018(2) 0.024(2) 0.020(2) 0.0070(19) -0.0079(19) -0.0083(19)
O20 0.031(3) 0.031(3) 0.032(3) 0.001(2) -0.012(2) -0.018(2)
O21 0.024(2) 0.015(2) 0.025(3) 0.0053(19) -0.005(2) -0.0038(19)
O22 0.039(3) 0.016(2) 0.027(3) 0.004(2) 0.003(2) -0.003(2)
O23 0.024(2) 0.019(2) 0.020(2) -0.0017(19) -0.006(2) -0.0038(19)
O24 0.023(3) 0.036(3) 0.029(3) 0.003(2) 0.004(2) -0.012(2)
O25 0.024(3) 0.030(3) 0.027(3) 0.008(2) 0.007(2) 0.002(2)
O26 0.033(3) 0.027(3) 0.035(3) 0.014(2) -0.011(2) -0.016(2)
O27 0.049(4) 0.043(3) 0.034(3) 0.001(3) 0.017(3) -0.026(3)
O28 0.107(6) 0.025(3) 0.040(4) -0.009(3) 0.015(4) -0.033(4)
N2 0.022(3) 0.018(3) 0.024(3) 0.001(2) -0.005(2) -0.005(2)
N9 0.020(3) 0.028(3) 0.017(3) 0.002(2) -0.001(2) -0.012(2)
N8 0.017(3) 0.034(3) 0.027(3) -0.001(3) -0.005(2) -0.001(3)
N3 0.032(3) 0.017(3) 0.022(3) 0.007(2) -0.010(3) -0.008(2)
N5 0.033(3) 0.022(3) 0.016(3) 0.002(2) 0.002(2) -0.008(3)
N6 0.032(3) 0.026(3) 0.025(3) -0.002(3) 0.004(3) -0.016(3)
N1 0.033(3) 0.023(3) 0.025(3) -0.005(3) -0.006(3) 0.001(3)
N7 0.027(3) 0.023(3) 0.023(3) 0.007(2) -0.004(3) -0.004(3)
N4 0.054(5) 0.030(4) 0.029(4) 0.002(3) -0.004(3) -0.006(3)
C2 0.034(4) 0.018(3) 0.033(4) 0.000(3) -0.013(3) -0.008(3)
C6 0.032(4) 0.025(4) 0.018(4) 0.006(3) -0.006(3) -0.009(3)
C12 0.030(4) 0.026(4) 0.023(4) 0.006(3) -0.011(3) -0.010(3)
C11 0.021(3) 0.034(4) 0.027(4) 0.003(3) -0.007(3) -0.009(3)
C10 0.029(4) 0.019(3) 0.025(4) 0.003(3) -0.003(3) -0.005(3)
C3 0.022(3) 0.027(4) 0.022(4) 0.005(3) -0.004(3) -0.013(3)
C4 0.023(4) 0.028(4) 0.018(4) 0.001(3) -0.001(3) -0.004(3)
C9 0.023(3) 0.023(3) 0.019(3) 0.002(3) -0.002(3) -0.007(3)
C7 0.044(4) 0.027(4) 0.021(4) 0.002(3) 0.001(3) -0.018(3)
C1 0.033(4) 0.026(4) 0.025(4) 0.008(3) -0.005(3) -0.014(3)
C8 0.030(4) 0.028(4) 0.038(5) -0.003(3) 0.010(3) -0.016(3)
C5 0.097(8) 0.022(4) 0.037(5) 0.006(4) -0.004(5) -0.010(5)

loop_
_atom_type_symbol
_atom_type_description
_atom_type_scat_dispersion_real
_atom_type_scat_dispersion_imag
_atom_type_scat_source
C C 0.0033 0.0016 'International Tables Vol C Tables 4.2.6.8 and 6.1.1.4'
H H 0.0000 0.0000 'International Tables Vol C Tables 4.2.6.8 and 6.1.1.4'
N N 0.0061 0.0033 'International Tables Vol C Tables 4.2.6.8 and 6.1.1.4'
O O 0.0106 0.0060 'International Tables Vol C Tables 4.2.6.8 and 6.1.1.4'
S S 0.1246 0.1234 'International Tables Vol C Tables 4.2.6.8 and 6.1.1.4'
Sm Sm -0.1638 3.4418 'International Tables Vol C Tables 4.2.6.8 and 6.1.1.4'
F F 0.0171 0.0103 'International Tables Vol C Tables 4.2.6.8 and 6.1.1.4'

loop_
_geom_angle_atom_site_label_1
_geom_angle_atom_site_label_2
_geom_angle_atom_site_label_3
_geom_angle
_geom_angle_site_symmetry_1
_geom_angle_site_symmetry_3
F1 Sm1 O5 84.60(14) . .
F1 Sm1 O4 149.81(15) . .
O5 Sm1 O4 82.42(17) . .
F1 Sm1 O26 130.23(15) . .
O5 Sm1 O26 84.37(17) . .
O4 Sm1 O26 75.35(17) . .
F1 Sm1 O10 119.93(14) . .
O5 Sm1 O10 154.46(16) . .
O4 Sm1 O10 78.72(17) . .
O26 Sm1 O10 74.34(17) . .
F1 Sm1 O21 81.85(14) . .
O5 Sm1 O21 121.66(15) . .
O4 Sm1 O21 82.01(17) . .
O26 Sm1 O21 142.83(16) . .
O10 Sm1 O21 72.57(15) . .
F1 Sm1 O11 75.28(15) . .
O5 Sm1 O11 79.81(19) . .
O4 Sm1 O11 128.40(17) . .
O26 Sm1 O11 55.02(17) . .
O10 Sm1 O11 98.65(19) . .
O21 Sm1 O11 147.03(17) . .
F1 Sm1 O2 66.59(14) . .
O5 Sm1 O2 144.90(16) . .
O4 Sm1 O2 132.37(17) . .
O26 Sm1 O2 98.82(18) . .
O10 Sm1 O2 54.78(15) . .
O21 Sm1 O2 75.29(16) . .
O11 Sm1 O2 73.96(18) . .
F1 Sm1 O6 67.87(13) . .
O5 Sm1 O6 67.98(15) . .
O4 Sm1 O6 81.99(16) . .
O26 Sm1 O6 146.30(16) . .
O10 Sm1 O6 125.36(15) . .
O21 Sm1 O6 54.32(14) . .
O11 Sm1 O6 132.40(17) . .
O2 Sm1 O6 114.88(15) . .
F1 Sm1 S4 102.56(10) . .
O5 Sm1 S4 78.53(12) . .
O4 Sm1 S4 101.39(13) . .
O26 Sm1 S4 27.69(12) . .
O10 Sm1 S4 88.44(12) . .
O21 Sm1 S4 159.80(11) . .
O11 Sm1 S4 27.55(12) . .
O2 Sm1 S4 88.26(13) . .
O6 Sm1 S4 145.66(10) . .
F1 Sm1 S3 93.24(10) . .
O5 Sm1 S3 166.28(12) . .
O4 Sm1 S3 105.41(13) . .
O26 Sm1 S3 86.75(14) . .
O10 Sm1 S3 27.31(11) . .
O21 Sm1 S3 71.21(11) . .
O11 Sm1 S3 86.53(15) . .
O2 Sm1 S3 27.49(11) . .
O6 Sm1 S3 123.66(10) . .
S4 Sm1 S3 88.77(4) . .
F1 Sm1 S2 69.72(9) . .
O5 Sm1 S2 95.60(12) . .
O4 Sm1 S2 84.55(13) . .
O26 Sm1 S2 159.75(12) . .
O10 Sm1 S2 99.56(12) . .
O21 Sm1 S2 27.12(10) . .
O11 Sm1 S2 144.98(13) . .
O2 Sm1 S2 92.81(12) . .
O6 Sm1 S2 27.63(10) . .
S4 Sm1 S2 170.90(5) . .
S3 Sm1 S2 96.35(4) . .
F1 Sm2 O9 76.20(15) . .
F1 Sm2 O3 78.00(14) . 2_666
O9 Sm2 O3 72.51(16) . 2_666
F1 Sm2 O23 148.79(15) . .
O9 Sm2 O23 82.41(16) . .
O3 Sm2 O23 74.00(16) 2_666 .
F1 Sm2 O17 141.30(14) . .
O9 Sm2 O17 86.36(17) . .
O3 Sm2 O17 129.31(15) 2_666 .
O23 Sm2 O17 57.56(15) . .
F1 Sm2 O18 72.38(14) . .
O9 Sm2 O18 137.98(16) . .
O3 Sm2 O18 74.22(16) 2_666 .
O23 Sm2 O18 112.03(15) . .
O17 Sm2 O18 135.18(16) . .
F1 Sm2 O19 79.23(14) . .
O9 Sm2 O19 126.55(16) . .
O3 Sm2 O19 144.96(15) 2_666 .
O23 Sm2 O19 131.99(15) . .
O17 Sm2 O19 84.26(15) . .
O18 Sm2 O19 73.69(16) . .
F1 Sm2 O8 125.22(14) . .
O9 Sm2 O8 156.44(16) . .
O3 Sm2 O8 100.47(15) 2_666 .
O23 Sm2 O8 74.03(16) . .
O17 Sm2 O8 81.02(16) . .
O18 Sm2 O8 55.36(14) . .
O19 Sm2 O8 72.02(15) . .
F1 Sm2 O6 65.77(13) . .
O9 Sm2 O6 73.53(15) . .
O3 Sm2 O6 134.95(15) 2_666 .
O23 Sm2 O6 128.97(14) . .
O17 Sm2 O6 76.29(14) . .
O18 Sm2 O6 116.02(15) . .
O19 Sm2 O6 53.11(14) . .
O8 Sm2 O6 121.83(14) . .
F1 Sm2 S6 158.69(10) . .
O9 Sm2 S6 83.32(12) . .
O3 Sm2 S6 101.57(12) 2_666 .
O23 Sm2 S6 28.64(11) . .
O17 Sm2 S6 28.92(10) . .
O18 Sm2 S6 128.40(11) . .
O19 Sm2 S6 109.21(11) . .
O8 Sm2 S6 76.01(10) . .
O6 Sm2 S6 102.95(10) . .
F1 Sm2 S1 98.76(10) . .
O9 Sm2 S1 159.43(12) . .
O3 Sm2 S1 86.96(11) 2_666 .
O23 Sm2 S1 93.31(11) . .
O17 Sm2 S1 108.37(13) . .
O18 Sm2 S1 27.52(11) . .
O19 Sm2 S1 70.62(11) . .
O8 Sm2 S1 27.84(10) . .
O6 Sm2 S1 123.09(9) . .
S6 Sm2 S1 102.50(4) . .
F1 Sm2 S2 68.62(9) . .
O9 Sm2 S2 100.51(12) . .
O3 Sm2 S2 146.57(11) 2_666 .
O23 Sm2 S2 138.65(11) . .
O17 Sm2 S2 81.32(11) . .
O18 Sm2 S2 93.33(12) . .
O19 Sm2 S2 26.04(11) . .
O8 Sm2 S2 97.16(11) . .
O6 Sm2 S2 27.22(9) . .
S6 Sm2 S2 110.17(4) . .
S1 Sm2 S2 95.97(4) . .
O3 S1 O16 108.0(3) . .
O3 S1 O18 111.7(3) . .
O16 S1 O18 109.3(3) . .
O3 S1 O8 110.5(3) . .
O16 S1 O8 111.9(3) . .
O18 S1 O8 105.6(3) . .
O3 S1 Sm2 126.3(2) . .
O16 S1 Sm2 125.6(2) . .
O18 S1 Sm2 51.33(18) . .
O8 S1 Sm2 54.24(19) . .
O20 S2 O19 111.9(3) . .
O20 S2 O6 112.4(3) . .
O19 S2 O6 105.7(3) . .
O20 S2 O21 112.6(3) . .
O19 S2 O21 109.3(3) . .
O6 S2 O21 104.4(3) . .
O20 S2 Sm1 137.5(2) . .
O19 S2 Sm1 110.58(19) . .
O6 S2 Sm1 55.42(19) . .
O21 S2 Sm1 50.08(19) . .
O20 S2 Sm2 133.9(2) . .
O19 S2 Sm2 48.14(18) . .
O6 S2 Sm2 58.02(19) . .
O21 S2 Sm2 113.35(19) . .
Sm1 S2 Sm2 78.21(3) . .
O24 S3 O12 111.6(3) . .
O24 S3 O2 109.4(3) . .
O12 S3 O2 110.2(3) . .
O24 S3 O10 110.9(3) . .
O12 S3 O10 110.2(3) . .
O2 S3 O10 104.1(3) . .
O24 S3 Sm1 122.6(2) . .
O12 S3 Sm1 125.7(2) . .
O2 S3 Sm1 53.64(19) . .
O10 S3 Sm1 50.50(19) . .
O27 S4 O28 110.5(4) . .
O27 S4 O11 112.5(4) . .
O28 S4 O11 110.4(4) . .
O27 S4 O26 110.7(3) . .
O28 S4 O26 109.7(4) . .
O11 S4 O26 102.8(3) . .
O27 S4 Sm1 120.0(2) . .
O28 S4 Sm1 129.4(3) . .
O11 S4 Sm1 52.7(2) . .
O26 S4 Sm1 50.6(2) . .
O15 S5 O25 110.8(3) . .
O15 S5 O1 110.1(3) . .
O25 S5 O1 108.2(3) . .
O15 S5 O4 108.3(3) . .
O25 S5 O4 110.1(3) . .
O1 S5 O4 109.2(3) . .
O14 S6 O22 109.4(3) . .
O14 S6 O23 110.8(3) . .
O22 S6 O23 110.0(3) . .
O14 S6 O17 111.3(3) . .
O22 S6 O17 110.6(3) . .
O23 S6 O17 104.7(3) . .
O14 S6 Sm2 125.4(2) . .
O22 S6 Sm2 125.2(2) . .
O23 S6 Sm2 52.14(18) . .
O17 S6 Sm2 52.56(18) . .
O13 S7 O7 112.2(3) . .
O13 S7 O5 109.8(3) . .
O7 S7 O5 108.9(3) . .
O13 S7 O9 107.8(3) . .
O7 S7 O9 108.9(3) . .
O5 S7 O9 109.1(3) . .
Sm2 F1 Sm1 127.74(16) . .
S3 O2 Sm1 98.9(2) . .
S1 O3 Sm2 137.3(3) . 2_666
S5 O4 Sm1 165.6(4) . .
S7 O5 Sm1 140.1(3) . .
S2 O6 Sm1 97.0(2) . .
S2 O6 Sm2 94.8(2) . .
Sm1 O6 Sm2 97.25(14) . .
S1 O8 Sm2 97.9(2) . .
S7 O9 Sm2 137.0(3) . .
S3 O10 Sm1 102.2(2) . .
S4 O11 Sm1 99.7(3) . .
S6 O17 Sm2 98.5(2) . .
S1 O18 Sm2 101.2(2) . .
S2 O19 Sm2 105.8(2) . .
S2 O21 Sm1 102.8(2) . .
S6 O23 Sm2 99.2(2) . .
S4 O26 Sm1 101.7(3) . .
C3 N2 C1 113.9(5) . .
C3 N2 H2C 108.8 . .
C1 N2 H2C 108.8 . .
C3 N2 H2D 108.8 . .
C1 N2 H2D 108.8 . .
H2C N2 H2D 107.7 . .
C9 N9 C12 112.1(5) . .
C9 N9 H9C 109.2 . .
C12 N9 H9C 109.2 . .
C9 N9 H9D 109.2 . .
C12 N9 H9D 109.2 . .
H9C N9 H9D 107.9 . .
C11 N8 H8C 109.5 . .
C11 N8 H8D 109.5 . .
H8C N8 H8D 109.5 . .
C11 N8 H8E 109.5 . .
H8C N8 H8E 109.5 . .
H8D N8 H8E 109.5 . .
C4 N3 H3C 109.5 . .
C4 N3 H3D 109.5 . .
H3C N3 H3D 109.5 . .
C4 N3 H3E 109.5 . .
H3C N3 H3E 109.5 . .
H3D N3 H3E 109.5 . .
C7 N5 C6 115.3(5) . .
C7 N5 H5C 108.4 . .
C6 N5 H5C 108.4 . .
C7 N5 H5D 108.4 . .
C6 N5 H5D 108.4 . .
H5C N5 H5D 107.5 . .
C8 N6 H6C 109.5 . .
C8 N6 H6D 109.5 . .
H6C N6 H6D 109.5 . .
C8 N6 H6E 109.5 . .
H6C N6 H6E 109.5 . .
H6D N6 H6E 109.5 . .
C2 N1 H1C 109.5 . .
C2 N1 H1D 109.5 . .
H1C N1 H1D 109.5 . .
C2 N1 H1E 109.5 . .
H1C N1 H1E 109.5 . .
H1D N1 H1E 109.5 . .
C10 N7 H7C 109.5 . .
C10 N7 H7D 109.5 . .
H7C N7 H7D 109.5 . .
C10 N7 H7E 109.5 . .
H7C N7 H7E 109.5 . .
H7D N7 H7E 109.5 . .
C5 N4 H4C 109.5 . .
C5 N4 H4D 109.5 . .
H4C N4 H4D 109.5 . .
C5 N4 H4E 109.5 . .
H4C N4 H4E 109.5 . .
H4D N4 H4E 109.5 . .
C1 C2 N1 114.0(6) . .
C1 C2 H2A 108.8 . .
N1 C2 H2A 108.8 . .
C1 C2 H2B 108.8 . .
N1 C2 H2B 108.8 . .
H2A C2 H2B 107.7 . .
C5 C6 N5 110.8(6) . .
C5 C6 H6A 109.5 . .
N5 C6 H6A 109.5 . .
C5 C6 H6B 109.5 . .
N5 C6 H6B 109.5 . .
H6A C6 H6B 108.1 . .
N9 C12 C11 112.3(6) . .
N9 C12 H12A 109.1 . .
C11 C12 H12A 109.1 . .
N9 C12 H12B 109.1 . .
C11 C12 H12B 109.1 . .
H12A C12 H12B 107.9 . .
N8 C11 C12 112.9(6) . .
N8 C11 H11A 109.0 . .
C12 C11 H11A 109.0 . .
N8 C11 H11B 109.0 . .
C12 C11 H11B 109.0 . .
H11A C11 H11B 107.8 . .
N7 C10 C9 108.7(5) . .
N7 C10 H10A 109.9 . .
C9 C10 H10A 109.9 . .
N7 C10 H10B 109.9 . .
C9 C10 H10B 109.9 . .
H10A C10 H10B 108.3 . .
N2 C3 C4 112.6(5) . .
N2 C3 H3A 109.1 . .
C4 C3 H3A 109.1 . .
N2 C3 H3B 109.1 . .
C4 C3 H3B 109.1 . .
H3A C3 H3B 107.8 . .
N3 C4 C3 112.4(6) . .
N3 C4 H4A 109.1 . .
C3 C4 H4A 109.1 . .
N3 C4 H4B 109.1 . .
C3 C4 H4B 109.1 . .
H4A C4 H4B 107.9 . .
N9 C9 C10 110.7(5) . .
N9 C9 H9A 109.5 . .
C10 C9 H9A 109.5 . .
N9 C9 H9B 109.5 . .
C10 C9 H9B 109.5 . .
H9A C9 H9B 108.1 . .
N5 C7 C8 112.9(6) . .
N5 C7 H7A 109.0 . .
C8 C7 H7A 109.0 . .
N5 C7 H7B 109.0 . .
C8 C7 H7B 109.0 . .
H7A C7 H7B 107.8 . .
N2 C1 C2 114.8(6) . .
N2 C1 H1A 108.6 . .
C2 C1 H1A 108.6 . .
N2 C1 H1B 108.6 . .
C2 C1 H1B 108.6 . .
H1A C1 H1B 107.5 . .
N6 C8 C7 111.0(6) . .
N6 C8 H8A 109.4 . .
C7 C8 H8A 109.4 . .
N6 C8 H8B 109.4 . .
C7 C8 H8B 109.4 . .
H8A C8 H8B 108.0 . .
N4 C5 C6 116.4(8) . .
N4 C5 H5A 108.2 . .
C6 C5 H5A 108.2 . .
N4 C5 H5B 108.2 . .
C6 C5 H5B 108.2 . .
H5A C5 H5B 107.3 . .

loop_
_geom_bond_atom_site_label_1
_geom_bond_atom_site_label_2
_geom_bond_distance
_geom_bond_site_symmetry_2
Sm1 F1 2.263(3) .
Sm1 O5 2.370(4) .
Sm1 O4 2.427(5) .
Sm1 O26 2.474(5) .
Sm1 O10 2.498(5) .
Sm1 O21 2.509(5) .
Sm1 O11 2.530(5) .
Sm1 O2 2.579(5) .
Sm1 O6 2.646(5) .
Sm1 S4 3.1341(17) .
Sm1 S3 3.1648(15) .
Sm1 S2 3.1901(15) .
Sm2 F1 2.259(3) .
Sm2 O9 2.388(5) .
Sm2 O3 2.454(4) 2_666
Sm2 O23 2.461(4) .
Sm2 O17 2.470(5) .
Sm2 O18 2.496(5) .
Sm2 O19 2.513(4) .
Sm2 O8 2.570(5) .
Sm2 O6 2.763(5) .
Sm2 S6 3.0766(16) .
Sm2 S1 3.1366(15) .
Sm2 S2 3.2462(15) .
S1 O3 1.462(4) .
S1 O16 1.464(5) .
S1 O18 1.477(5) .
S1 O8 1.479(5) .
S2 O20 1.432(5) .
S2 O19 1.481(5) .
S2 O6 1.490(5) .
S2 O21 1.491(5) .
S3 O24 1.462(5) .
S3 O12 1.463(5) .
S3 O2 1.479(5) .
S3 O10 1.485(5) .
S4 O27 1.456(6) .
S4 O28 1.460(6) .
S4 O11 1.471(6) .
S4 O26 1.487(5) .
S5 O15 1.453(5) .
S5 O25 1.472(5) .
S5 O1 1.480(5) .
S5 O4 1.486(5) .
S6 O14 1.461(5) .
S6 O22 1.467(5) .
S6 O23 1.494(5) .
S6 O17 1.505(5) .
S7 O13 1.453(5) .
S7 O7 1.462(5) .
S7 O5 1.489(4) .
S7 O9 1.497(5) .
O3 Sm2 2.454(4) 2_666
N2 C3 1.491(8) .
N2 C1 1.501(9) .
N2 H2C 0.9000 .
N2 H2D 0.9000 .
N9 C9 1.479(8) .
N9 C12 1.494(8) .
N9 H9C 0.9000 .
N9 H9D 0.9000 .
N8 C11 1.465(9) .
N8 H8C 0.8900 .
N8 H8D 0.8900 .
N8 H8E 0.8900 .
N3 C4 1.507(9) .
N3 H3C 0.8900 .
N3 H3D 0.8900 .
N3 H3E 0.8900 .
N5 C7 1.437(9) .
N5 C6 1.487(9) .
N5 H5C 0.9000 .
N5 H5D 0.9000 .
N6 C8 1.472(9) .
N6 H6C 0.8900 .
N6 H6D 0.8900 .
N6 H6E 0.8900 .
N1 C2 1.513(10) .
N1 H1C 0.8900 .
N1 H1D 0.8900 .
N1 H1E 0.8900 .
N7 C10 1.475(9) .
N7 H7C 0.8900 .
N7 H7D 0.8900 .
N7 H7E 0.8900 .
N4 C5 1.424(10) .
N4 H4C 0.8900 .
N4 H4D 0.8900 .
N4 H4E 0.8900 .
C2 C1 1.502(10) .
C2 H2A 0.9700 .
C2 H2B 0.9700 .
C6 C5 1.486(11) .
C6 H6A 0.9700 .
C6 H6B 0.9700 .
C12 C11 1.508(10) .
C12 H12A 0.9700 .
C12 H12B 0.9700 .
C11 H11A 0.9700 .
C11 H11B 0.9700 .
C10 C9 1.529(10) .
C10 H10A 0.9700 .
C10 H10B 0.9700 .
C3 C4 1.520(10) .
C3 H3A 0.9700 .
C3 H3B 0.9700 .
C4 H4A 0.9700 .
C4 H4B 0.9700 .
C9 H9A 0.9700 .
C9 H9B 0.9700 .
C7 C8 1.525(10) .
C7 H7A 0.9700 .
C7 H7B 0.9700 .
C1 H1A 0.9700 .
C1 H1B 0.9700 .
C8 H8A 0.9700 .
C8 H8B 0.9700 .
C5 H5A 0.9700 .
C5 H5B 0.9700 .

loop_
_geom_hbond_atom_site_label_D
_geom_hbond_atom_site_label_H
_geom_hbond_atom_site_label_A
_geom_hbond_site_symmetry_A
_geom_hbond_distance_DH
_geom_hbond_distance_HA
_geom_hbond_distance_DA
_geom_hbond_angle_DHA
_geom_hbond_publ_flag
N1 H1C O19 2_576 0.889 2.131 2.948(8) 152.5 y
N1 H1D O12 . 0.889 2.196 2.777(8) 122.5 y
N1 H1D O2 2_576 0.889 2.589 3.215(8) 128.1 y
N1 H1C O21 2_576 0.889 2.388 3.104(8) 137.7 y
N1 H1D O24 2_576 0.889 2.451 3.038(8) 124.0 y
N1 H1E O16 2_576 0.889 2.183 2.957(8) 145.0 y
N2 H2c O2 . 0.900 2.373 3.024(8) 129.2 y
N2 H2c O12 . 0.900 2.412 3.035(9) 126.5 y
N2 H2c O24 2_576 0.900 2.393 3.008(8) 125.7 y
N2 H2D O11 . 0.900 2.127 2.963(8) 154.0 y
N2 H2D O28 . 0.900 2.326 3.076(9) 140.8 y
N3 H3D O2 . 0.890 2.082 2.927(9) 158.1 y
N3 H3D O24 2_576 0.890 2.589 2.885(8) 100.4 y
N3 H3E O22 2_666 0.890 2.336 3.099(8) 143.8 y
N3 H3E O23 2_666 0.890 2.318 2.929(9) 125.8 y
N3 H3E O24 2_576 0.890 2.467 2.885(8) 109.2 y
N4 H4C O10 2_576 0.890 2.045 2.918(8) 166.2 y
N4 H4D O1 1_556 0.890 2.583 2.885(8) 100.8 y
N4 H4D O14 2_666 0.890 2.362 2.946(11) 123.3 y
N4 H4E O1 1_556 0.890 2.385 2.885(8) 115.7 y
N4 H4E O26 2_576 0.890 2.546 3.044(10) 116.1 y
N5 H5C O16 . 0.900 1.982 2.835(8) 157.6 y
N5 H5D O3 . 0.900 2.441 2.995(9) 120.1 y
N5 H5D O9 2_666 0.900 2.060 2.912(9) 157.4 y
N6 H6C O22 2_656 0.900 1.991 2.844(8) 160.3 y
N6 H6D O21 2_566 0.900 2.241 3.115(9) 167.0 y
N6 H6E O25 2_566 0.900 1.939 2.760(8) 152.5 y
N7 H7C O1 . 0.900 1.959 2.730(9) 144.1 y
N7 H7C O4 . 0.900 2.488 3.291(8) 150.3 y
N7 H7D O25 2_575 0.900 2.022 2.806(8) 146.2 y
N7 H7E O26 . 0.900 2.104 2.748(8) 128.6 y
N8 H8C O4 2_665 0.890 2.501 3.209(8) 137.0 y
N8 H8C O15 2_665 0.890 1.911 2.714(9) 149.4 y
N8 H8D O6 2_665 0.890 2.443 3.010(8) 122.8 y
N8 H8D O7 2_665 0.890 1.971 2.772(9) 148.9 y
N8 H8E O13 . 0.890 1.959 2.784(8) 153.8 y
N9 H9D O7 2_665 0.900 1.995 2.832(8) 154.2 y
N9 H9C O28 2_675 0.900 2.169 2.995(10) 152.5 y
